data_4134732
loop_
_publ_author_name
'Garci, Amine'
'Beldjoudi, Yassine'
'Kodaimati, Mohamad S.'
'Hornick, Jessica E.'
'Nguyen, Minh T.'
'Cetin, M. Mustafa'
'Stern, Charlotte L.'
'Roy, Indranil'
'Weiss, Emily A.'
'Stoddart, J. Fraser'

_publ_section_title
;
 Mechanical-Bond-Induced Exciplex Fluorescence in an Anthracene-Based
 Homo[2]catenane.
;
_journal_issue 17
_journal_name_full 'Journal of the American Chemical Society'
_journal_page_first 7956
_journal_page_last 7967
_journal_paper_doi 10.1021/jacs.0c02128
_journal_volume 142
_journal_year 2020
_chemical_formula_moiety 'C64 H48 N4, 4(F6 P), C14 H10, 2(C2 H3 N)'
_chemical_formula_sum 'C82 H64 F24 N6 P4'
_chemical_formula_weight 1713.27
_space_group_crystal_system triclinic
_space_group_IT_number 2
_space_group_name_Hall '-P 1'
_space_group_name_H-M_alt 'P -1'
_atom_sites_solution_hydrogens geom
_atom_sites_solution_primary dual
_audit_creation_date 2019-07-30
_audit_creation_method
;
Olex2 1.2
(compiled 2018.05.29 svn.r3508 for OlexSys, GUI svn.r5506)
;
_audit_update_record
;
2019-07-30 # Formatted by publCIF

;
_cell_angle_alpha 80.52(3)
_cell_angle_beta 84.99(2)
_cell_angle_gamma 87.23(2)
_cell_formula_units_Z 1
_cell_length_a 7.2668(16)
_cell_length_b 12.680(3)
_cell_length_c 20.209(7)
_cell_measurement_reflns_used 578
_cell_measurement_temperature 100(2)
_cell_measurement_theta_max 57.72
_cell_measurement_theta_min 4.451
_cell_volume 1828.6(9)
_computing_cell_refinement 'SAINT V8.38A (?, 2016)'
_computing_data_collection 'Bruker APEX2'
_computing_data_reduction 'SAINT V8.38A (?, 2016)'
_computing_molecular_graphics 'Olex2 (Dolomanov et al., 2009)'
_computing_publication_material 'Olex2 (Dolomanov et al., 2009)'
_computing_structure_refinement 'XL (Sheldrick, 2008)'
_computing_structure_solution 'XT (Sheldrick, 2015)'
_diffrn_ambient_temperature 99.99
_diffrn_measured_fraction_theta_full 0.963
_diffrn_measured_fraction_theta_max 0.963
_diffrn_measurement_device_type 'Bruker APEX-II CCD'
_diffrn_measurement_method '\f and \w scans'
_diffrn_radiation_type CuK\a
_diffrn_radiation_wavelength 1.54178
_diffrn_reflns_av_R_equivalents 0.1289
_diffrn_reflns_av_unetI/netI 0.2327
_diffrn_reflns_Laue_measured_fraction_full 0.963
_diffrn_reflns_Laue_measured_fraction_max 0.963
_diffrn_reflns_limit_h_max 7
_diffrn_reflns_limit_h_min -7
_diffrn_reflns_limit_k_max 12
_diffrn_reflns_limit_k_min -13
_diffrn_reflns_limit_l_max 14
_diffrn_reflns_limit_l_min -22
_diffrn_reflns_number 8515
_diffrn_reflns_point_group_measured_fraction_full 0.963
_diffrn_reflns_point_group_measured_fraction_max 0.963
_diffrn_reflns_theta_full 57.897
_diffrn_reflns_theta_max 57.897
_diffrn_reflns_theta_min 2.224
_diffrn_standards_number 0
_exptl_absorpt_coefficient_mu 1.965
_exptl_absorpt_correction_T_max 0.7530
_exptl_absorpt_correction_T_min 0.4798
_exptl_absorpt_correction_type multi-scan
_exptl_absorpt_process_details
'SADABS-2016/2 (Bruker,2016/2) was used for absorption correction. wR2(int) was 0.1137 before and 0.0681 after correction. The Ratio of minimum to maximum transmission is 0.6372. The \l/2 correction factor is Not present.'
_exptl_crystal_colour Red
_exptl_crystal_density_diffrn 1.556
_exptl_crystal_description Block
_exptl_crystal_F_000 874
_exptl_crystal_size_max 0.12
_exptl_crystal_size_mid 0.062
_exptl_crystal_size_min 0.054
_refine_diff_density_max 0.703
_refine_diff_density_min -0.913
_refine_diff_density_rms 0.149
_refine_ls_extinction_method none
_refine_ls_goodness_of_fit_ref 1.096
_refine_ls_hydrogen_treatment constr
_refine_ls_matrix_type full
_refine_ls_number_parameters 524
_refine_ls_number_reflns 4880
_refine_ls_number_restraints 0
_refine_ls_restrained_S_all 1.096
_refine_ls_R_factor_all 0.2287
_refine_ls_R_factor_gt 0.1461
_refine_ls_shift/su_max 0.000
_refine_ls_shift/su_mean 0.000
_refine_ls_structure_factor_coef Fsqd
_refine_ls_weighting_details 'w=1/[\s^2^(Fo^2^)+(0.0800P)^2^+8.8900P] where P=(Fo^2^+2Fc^2^)/3'
_refine_ls_weighting_scheme calc
_refine_ls_wR_factor_gt 0.3218
_refine_ls_wR_factor_ref 0.3735
_reflns_Friedel_coverage 0.000
_reflns_number_gt 2225
_reflns_number_total 4880
_reflns_threshold_expression 'I > 2\s(I)'
_cod_data_source_file ja0c02128_si_006.cif
_cod_data_source_block yb065nuc1
_cod_depositor_comments 'Adding full bibliography for 4134731--4134735.cif.'
_cod_database_code 4134732
_publcif_datablock.id {be8101a9-f9f7-46a8-a26f-4ea103b9abbf}

_shelx_shelxl_version_number 2018/3
_shelx_space_group_comment
;
The symmetry employed for this shelxl refinement is uniquely defined
by the following loop, which should always be used as a source of
symmetry information in preference to the above space-group names.
They are only intended as comments.
;
_olex2_refinement_description
;
1. Fixed Uiso
 At 1.2 times of:
  All C(H) groups, All C(H,H) groups
 At 1.5 times of:
  All C(H,H,H) groups
2.a Secondary CH2 refined with riding coordinates:
 C33(H33A,H33B), C26(H26A,H26B)
2.b Aromatic/amide H refined with riding coordinates:
 C20(H20), C4(H4), C11(H11), C19(H19), C15(H15), C29(H29), C17(H17), C12(H12),
 C23(H23), C25(H25), C22(H22), C24(H24), C31(H31), C1(H1), C2(H2), C28(H28),
 C3(H3), C7(H7), C8(H8), C32(H32), C35(H35), C40(H40), C36(H36), C38(H38),
 C37(H37)
2.c Idealised Me refined as rotating group:
 C41(H41A,H41B,H41C)
;
_olex2_submission_special_instructions 'No special instructions were received'
_publcif_info_exptl_table_max_cols 4
_publcif_info_exptl_table_use_headnotes n
_publcif_funding_html
;
;

loop_
_space_group_symop_operation_xyz
'x, y, z'
'-x, -y, -z'

loop_
_atom_site_label
_atom_site_type_symbol
_atom_site_fract_x
_atom_site_fract_y
_atom_site_fract_z
_atom_site_U_iso_or_equiv
_atom_site_adp_type
_atom_site_occupancy
_atom_site_site_symmetry_order
_atom_site_calc_flag
_atom_site_refinement_flags_posn
_atom_site_refinement_flags_adp
_atom_site_refinement_flags_occupancy
_atom_site_disorder_assembly
_atom_site_disorder_group
N2 N 0.7937(14) -0.1235(9) 0.7697(5) 0.046(3) Uani 1 1 d . . . . .
N1 N 1.2291(16) 0.6963(9) 0.1079(5) 0.046(3) Uani 1 1 d . . . . .
C33 C 1.2252(19) 1.1679(12) 0.1572(6) 0.050(4) Uani 1 1 d . . . . .
H33A H 1.120163 1.218383 0.145831 0.060 Uiso 1 1 calc R . . . .
H33B H 1.340902 1.207462 0.146225 0.060 Uiso 1 1 calc R . . . .
C10 C 1.0421(17) 0.3276(11) 0.3640(6) 0.041(3) Uani 1 1 d . . . . .
C21 C 0.8270(18) -0.0099(11) 0.6385(6) 0.044(3) Uani 1 1 d . . . . .
C14 C 1.0201(17) 0.1836(11) 0.4868(6) 0.043(3) Uani 1 1 d . . . . .
C30 C 1.2280(16) 1.0814(12) 0.1181(6) 0.044(3) Uani 1 1 d . . . . .
C20 C 0.7080(18) 0.1333(12) 0.4674(7) 0.051(3) Uani 1 1 d . . . . .
H20 H 0.607620 0.137554 0.439867 0.061 Uiso 1 1 calc R . . . .
C18 C 0.8431(17) 0.0563(11) 0.5719(7) 0.046(3) Uani 1 1 d . . . . .
C4 C 1.0519(17) 0.5931(11) 0.1967(6) 0.043(3) Uani 1 1 d . . . . .
H4 H 0.933881 0.571921 0.217262 0.052 Uiso 1 1 calc R . . . .
C11 C 1.0559(19) 0.4036(11) 0.3057(7) 0.048(3) Uani 1 1 d . . . . .
H11 H 0.955504 0.413979 0.277893 0.058 Uiso 1 1 calc R . . . .
C19 C 0.6979(17) 0.0700(11) 0.5276(7) 0.049(3) Uani 1 1 d . . . . .
H19 H 0.587918 0.032198 0.541639 0.058 Uiso 1 1 calc R . . . .
C15 C 1.1814(18) 0.2395(10) 0.4665(6) 0.042(3) Uani 1 1 d . . . . .
H15 H 1.282488 0.227795 0.493912 0.050 Uiso 1 1 calc R . . . .
C29 C 1.0680(18) 1.0365(12) 0.1037(6) 0.049(4) Uani 1 1 d . . . . .
H29 H 0.952962 1.072269 0.112744 0.059 Uiso 1 1 calc R . . . .
C17 C 1.0024(18) 0.1132(11) 0.5492(6) 0.044(3) Uani 1 1 d . . . . .
H17 H 1.103334 0.104405 0.576779 0.053 Uiso 1 1 calc R . . . .
C26 C 1.236(2) 0.7789(12) 0.0440(6) 0.051(4) Uani 1 1 d . . . . .
H26A H 1.350123 0.767045 0.015098 0.061 Uiso 1 1 calc R . . . .
H26B H 1.128331 0.772569 0.018386 0.061 Uiso 1 1 calc R . . . .
C12 C 0.8812(18) 0.2669(11) 0.3852(6) 0.047(3) Uani 1 1 d . . . . .
H12 H 0.779525 0.276416 0.358038 0.056 Uiso 1 1 calc R . . . .
C23 C 0.962(2) -0.0930(12) 0.7395(7) 0.058(4) Uani 1 1 d . . . . .
H23 H 1.069709 -0.110823 0.763168 0.070 Uiso 1 1 calc R . . . .
C6 C 1.2112(17) 0.4646(11) 0.2866(6) 0.042(3) Uani 1 1 d . . . . .
C13 C 0.8705(17) 0.1952(11) 0.4439(6) 0.042(3) Uani 1 1 d . . . . .
C25 C 0.6455(19) -0.0983(11) 0.7352(7) 0.052(4) Uani 1 1 d . . . . .
H25 H 0.527274 -0.118795 0.755710 0.063 Uiso 1 1 calc R . . . .
C22 C 0.9779(19) -0.0385(12) 0.6771(6) 0.051(3) Uani 1 1 d . . . . .
H22 H 1.097419 -0.018038 0.657869 0.061 Uiso 1 1 calc R . . . .
C24 C 0.660(2) -0.0437(11) 0.6710(7) 0.052(4) Uani 1 1 d . . . . .
H24 H 0.550788 -0.028348 0.647812 0.063 Uiso 1 1 calc R . . . .
C31 C 1.401(2) 1.0259(12) 0.1022(6) 0.050(4) Uani 1 1 d . . . . .
H31 H 1.515398 1.051797 0.110823 0.060 Uiso 1 1 calc R . . . .
C1 C 1.3841(18) 0.6591(11) 0.1353(7) 0.050(4) Uani 1 1 d . . . . .
H1 H 1.499222 0.683883 0.113950 0.060 Uiso 1 1 calc R . . . .
C16 C 1.1972(17) 0.3119(11) 0.4070(6) 0.042(3) Uani 1 1 d . . . . .
C27 C 1.2345(19) 0.8878(12) 0.0636(6) 0.051(4) Uani 1 1 d . . . . .
C5 C 1.2142(17) 0.5484(11) 0.2257(6) 0.045(3) Uani 1 1 d . . . . .
C2 C 1.0648(18) 0.6648(13) 0.1407(6) 0.053(4) Uani 1 1 d . . . . .
H2 H 0.954168 0.695417 0.122752 0.064 Uiso 1 1 calc R . . . .
C28 C 1.0664(18) 0.9432(12) 0.0771(7) 0.050(4) Uani 1 1 d . . . . .
H28 H 0.952942 0.916609 0.067875 0.060 Uiso 1 1 calc R . . . .
C3 C 1.3826(19) 0.5874(12) 0.1922(6) 0.052(4) Uani 1 1 d . . . . .
H3 H 1.496176 0.562528 0.210235 0.062 Uiso 1 1 calc R . . . .
C7 C 1.3628(16) 0.4481(11) 0.3272(6) 0.046(3) Uani 1 1 d . . . . .
H7 H 1.470248 0.488728 0.314418 0.055 Uiso 1 1 calc R . . . .
C8 C 1.3554(17) 0.3741(12) 0.3847(7) 0.051(4) Uani 1 1 d . . . . .
H8 H 1.459568 0.363741 0.410618 0.061 Uiso 1 1 calc R . . . .
C32 C 1.3942(19) 0.9354(12) 0.0745(6) 0.052(4) Uani 1 1 d . . . . .
H32 H 1.508706 0.902184 0.061551 0.062 Uiso 1 1 calc R . . . .
P2 P 0.6975(5) 0.8399(3) 0.24574(19) 0.0522(10) Uani 1 1 d . . . . .
F10 F 0.7111(10) 0.8221(7) 0.1704(4) 0.063(2) Uani 1 1 d . . . . .
F8 F 0.6813(10) 0.8576(7) 0.3215(4) 0.059(2) Uani 1 1 d . . . . .
F11 F 0.9182(10) 0.8303(7) 0.2453(4) 0.064(2) Uani 1 1 d . . . . .
F12 F 0.4758(10) 0.8496(7) 0.2460(4) 0.063(2) Uani 1 1 d . . . . .
F7 F 0.7092(11) 0.9674(7) 0.2208(4) 0.065(2) Uani 1 1 d . . . . .
F9 F 0.6860(12) 0.7137(7) 0.2712(4) 0.066(2) Uani 1 1 d . . . . .
P1 P 0.7103(5) 0.3353(3) 0.14113(19) 0.0539(10) Uani 1 1 d . . . . .
F5 F 0.5378(13) 0.3426(7) 0.1934(5) 0.076(3) Uani 1 1 d . . . . .
F6 F 0.8791(11) 0.3237(7) 0.0861(4) 0.068(2) Uani 1 1 d . . . . .
F3 F 0.6948(13) 0.2085(7) 0.1512(5) 0.083(3) Uani 1 1 d . . . . .
F1 F 0.7269(15) 0.4606(8) 0.1272(7) 0.106(4) Uani 1 1 d . . . . .
F2 F 0.5741(13) 0.3450(9) 0.0833(5) 0.084(3) Uani 1 1 d . . . . .
F4 F 0.8493(16) 0.3210(11) 0.1958(6) 0.109(4) Uani 1 1 d . . . . .
C34 C 1.0168(16) 0.5755(11) 0.4390(6) 0.041(3) Uani 1 1 d . . . . .
C35 C 1.0365(18) 0.6482(11) 0.3796(6) 0.047(3) Uani 1 1 d . . . . .
H35 H 0.937666 0.659381 0.351119 0.057 Uiso 1 1 calc R . . . .
C39 C 1.1659(18) 0.5579(11) 0.4809(6) 0.044(3) Uani 1 1 d . . . . .
C40 C 1.1513(19) 0.4821(11) 0.5419(6) 0.048(3) Uani 1 1 d . . . . .
H40 H 1.251697 0.469844 0.569615 0.058 Uiso 1 1 calc R . . . .
C36 C 1.198(2) 0.7056(13) 0.3605(7) 0.058(4) Uani 1 1 d . . . . .
H36 H 1.207820 0.757140 0.320604 0.070 Uiso 1 1 calc R . . . .
C38 C 1.332(2) 0.6150(13) 0.4602(7) 0.059(4) Uani 1 1 d . . . . .
H38 H 1.434070 0.604031 0.487348 0.071 Uiso 1 1 calc R . . . .
C37 C 1.343(2) 0.6848(10) 0.4015(7) 0.050(4) Uani 1 1 d . . . . .
H37 H 1.454324 0.721058 0.387965 0.060 Uiso 1 1 calc R . . . .
N3 N 1.2452(15) 0.3019(12) -0.0200(6) 0.059(3) Uani 1 1 d . . . . .
C41 C 1.220(2) 0.4575(14) 0.0452(7) 0.064(4) Uani 1 1 d . . . . .
H41A H 1.304770 0.513152 0.023392 0.096 Uiso 1 1 calc GR . . . .
H41B H 1.252922 0.432313 0.091327 0.096 Uiso 1 1 calc GR . . . .
H41C H 1.093174 0.487037 0.046155 0.096 Uiso 1 1 calc GR . . . .
C42 C 1.2348(17) 0.3727(12) 0.0094(6) 0.043(3) Uani 1 1 d . . . . .

loop_
_atom_site_aniso_label
_atom_site_aniso_U_11
_atom_site_aniso_U_22
_atom_site_aniso_U_33
_atom_site_aniso_U_23
_atom_site_aniso_U_13
_atom_site_aniso_U_12
N2 0.028(6) 0.047(7) 0.059(6) 0.006(5) -0.003(5) -0.005(5)
N1 0.046(7) 0.043(7) 0.047(6) -0.001(5) 0.000(5) -0.005(5)
C33 0.039(8) 0.058(9) 0.045(7) 0.015(7) 0.005(6) -0.005(6)
C10 0.029(7) 0.053(9) 0.041(7) -0.006(6) 0.002(5) -0.007(5)
C21 0.036(8) 0.042(8) 0.051(7) -0.002(6) -0.001(6) 0.005(6)
C14 0.025(7) 0.055(9) 0.047(7) -0.009(7) 0.003(6) 0.000(6)
C30 0.018(7) 0.066(10) 0.043(7) 0.005(7) 0.001(5) 0.000(6)
C20 0.029(8) 0.062(10) 0.057(8) 0.008(7) -0.006(6) -0.012(6)
C18 0.031(8) 0.045(8) 0.060(8) -0.010(7) 0.002(6) -0.003(5)
C4 0.024(7) 0.047(8) 0.053(8) 0.005(7) 0.000(5) -0.001(5)
C11 0.038(8) 0.047(8) 0.056(8) -0.003(7) -0.004(6) 0.005(6)
C19 0.024(7) 0.053(9) 0.068(9) -0.010(7) 0.001(6) -0.005(5)
C15 0.038(8) 0.045(8) 0.043(7) -0.010(6) -0.002(5) 0.005(6)
C29 0.025(7) 0.065(10) 0.051(7) 0.007(7) 0.001(6) 0.009(6)
C17 0.034(7) 0.048(8) 0.050(7) -0.010(7) -0.007(6) 0.006(6)
C26 0.058(9) 0.058(10) 0.037(7) -0.005(7) -0.005(6) -0.008(7)
C12 0.033(8) 0.053(9) 0.051(7) -0.002(7) -0.001(6) 0.000(6)
C23 0.036(8) 0.064(10) 0.066(9) 0.016(8) 0.001(7) -0.004(6)
C6 0.030(7) 0.047(8) 0.043(7) -0.001(6) 0.007(6) 0.000(5)
C13 0.027(7) 0.046(8) 0.050(7) -0.005(6) -0.001(6) 0.000(5)
C25 0.038(9) 0.053(9) 0.059(8) 0.005(7) 0.008(7) -0.008(6)
C22 0.040(8) 0.058(9) 0.050(8) 0.000(7) 0.003(6) -0.006(6)
C24 0.038(8) 0.049(9) 0.064(9) 0.010(7) 0.001(6) -0.005(6)
C31 0.039(8) 0.057(10) 0.050(8) -0.003(7) 0.004(6) 0.002(6)
C1 0.031(8) 0.056(9) 0.060(8) -0.006(7) 0.002(6) -0.010(6)
C16 0.029(7) 0.043(8) 0.057(8) -0.016(7) -0.002(6) -0.002(5)
C27 0.033(8) 0.064(10) 0.051(7) 0.005(7) -0.003(6) -0.008(6)
C5 0.030(7) 0.045(8) 0.056(8) 0.001(7) 0.004(6) 0.000(5)
C2 0.027(8) 0.083(11) 0.043(7) 0.006(7) 0.002(6) 0.003(6)
C28 0.023(7) 0.065(10) 0.059(8) -0.004(7) 0.004(6) -0.008(6)
C3 0.035(8) 0.070(10) 0.041(7) 0.014(7) 0.001(6) 0.002(6)
C7 0.018(7) 0.056(9) 0.062(8) -0.008(7) 0.011(6) -0.008(5)
C8 0.018(7) 0.064(10) 0.061(8) 0.012(7) 0.001(6) -0.001(6)
C32 0.042(9) 0.062(10) 0.041(7) 0.011(7) 0.006(6) 0.009(7)
P2 0.0259(19) 0.055(2) 0.068(2) 0.0102(18) 0.0027(15) -0.0012(14)
F10 0.027(4) 0.074(6) 0.082(5) 0.001(4) -0.002(4) 0.003(3)
F8 0.034(4) 0.058(5) 0.081(5) 0.001(4) -0.004(4) 0.000(3)
F11 0.023(4) 0.076(6) 0.089(6) 0.006(5) -0.007(4) -0.003(3)
F12 0.026(4) 0.071(6) 0.083(5) 0.009(4) 0.003(4) -0.004(3)
F7 0.033(4) 0.061(5) 0.086(5) 0.025(4) 0.002(4) 0.003(3)
F9 0.051(5) 0.056(5) 0.078(5) 0.020(4) 0.001(4) 0.005(4)
P1 0.034(2) 0.055(2) 0.067(2) 0.0055(18) 0.0005(17) -0.0004(15)
F5 0.077(7) 0.049(5) 0.095(6) -0.010(5) 0.037(5) -0.001(4)
F6 0.031(5) 0.068(6) 0.099(6) -0.005(5) 0.010(4) -0.001(4)
F3 0.061(6) 0.049(5) 0.128(8) -0.002(5) 0.033(5) -0.002(4)
F1 0.071(7) 0.049(6) 0.182(11) 0.004(6) 0.043(7) -0.005(5)
F2 0.042(5) 0.105(8) 0.101(7) -0.005(6) -0.021(5) 0.017(5)
F4 0.077(8) 0.146(11) 0.118(8) -0.050(8) -0.045(6) 0.038(7)
C34 0.022(7) 0.048(8) 0.056(8) -0.015(7) 0.002(6) -0.001(5)
C35 0.034(8) 0.052(9) 0.052(8) -0.002(7) -0.001(6) 0.004(6)
C39 0.036(8) 0.046(8) 0.049(7) -0.011(7) 0.001(6) 0.002(6)
C40 0.038(8) 0.056(9) 0.051(7) -0.009(7) -0.001(6) 0.000(6)
C36 0.051(10) 0.067(11) 0.055(8) -0.010(8) 0.005(7) -0.003(7)
C38 0.045(9) 0.073(11) 0.057(8) -0.009(8) 0.007(7) 0.000(7)
C37 0.046(9) 0.030(7) 0.070(9) -0.001(7) 0.015(7) -0.010(6)
N3 0.032(7) 0.082(10) 0.057(7) 0.005(7) -0.002(5) -0.004(6)
C41 0.028(8) 0.092(13) 0.069(9) -0.002(9) -0.009(7) 0.000(7)
C42 0.026(7) 0.060(9) 0.047(7) -0.015(7) -0.006(5) -0.001(6)

loop_
_atom_type_symbol
_atom_type_description
_atom_type_scat_dispersion_real
_atom_type_scat_dispersion_imag
_atom_type_scat_source
C C 0.0181 0.0091 'International Tables Vol C Tables 4.2.6.8 and 6.1.1.4'
H H 0.0000 0.0000 'International Tables Vol C Tables 4.2.6.8 and 6.1.1.4'
F F 0.0727 0.0534 'International Tables Vol C Tables 4.2.6.8 and 6.1.1.4'
N N 0.0311 0.0180 'International Tables Vol C Tables 4.2.6.8 and 6.1.1.4'
P P 0.2955 0.4335 'International Tables Vol C Tables 4.2.6.8 and 6.1.1.4'

loop_
_geom_angle_atom_site_label_1
_geom_angle_atom_site_label_2
_geom_angle_atom_site_label_3
_geom_angle
_geom_angle_site_symmetry_1
_geom_angle_site_symmetry_3
_geom_angle_publ_flag
C23 N2 C33 119.7(12) . 2_766 ?
C25 N2 C33 121.1(11) . 2_766 ?
C25 N2 C23 118.4(12) . . ?
C1 N1 C26 120.4(11) . . ?
C1 N1 C2 118.6(12) . . ?
C2 N1 C26 120.9(12) . . ?
N2 C33 H33A 109.7 2_766 . ?
N2 C33 H33B 109.7 2_766 . ?
H33A C33 H33B 108.2 . . ?
C30 C33 N2 109.7(11) . 2_766 ?
C30 C33 H33A 109.7 . . ?
C30 C33 H33B 109.7 . . ?
C11 C10 C12 122.9(12) . . ?
C11 C10 C16 118.7(12) . . ?
C12 C10 C16 118.4(12) . . ?
C22 C21 C18 123.0(12) . . ?
C24 C21 C18 123.0(13) . . ?
C24 C21 C22 113.8(12) . . ?
C15 C14 C17 120.8(12) . . ?
C15 C14 C13 120.0(12) . . ?
C17 C14 C13 119.1(12) . . ?
C29 C30 C33 122.9(11) . . ?
C29 C30 C31 116.4(13) . . ?
C31 C30 C33 119.9(13) . . ?
C19 C20 H20 119.6 . . ?
C19 C20 C13 120.8(13) . . ?
C13 C20 H20 119.6 . . ?
C19 C18 C21 123.0(12) . . ?
C17 C18 C21 120.7(13) . . ?
C17 C18 C19 116.2(13) . . ?
C5 C4 H4 120.1 . . ?
C2 C4 H4 120.1 . . ?
C2 C4 C5 119.8(12) . . ?
C10 C11 H11 118.8 . . ?
C6 C11 C10 122.4(13) . . ?
C6 C11 H11 118.8 . . ?
C20 C19 C18 123.8(13) . . ?
C20 C19 H19 118.1 . . ?
C18 C19 H19 118.1 . . ?
C14 C15 H15 119.3 . . ?
C16 C15 C14 121.3(12) . . ?
C16 C15 H15 119.3 . . ?
C30 C29 H29 118.0 . . ?
C28 C29 C30 124.0(12) . . ?
C28 C29 H29 118.0 . . ?
C14 C17 H17 118.6 . . ?
C18 C17 C14 122.8(12) . . ?
C18 C17 H17 118.6 . . ?
N1 C26 H26A 110.0 . . ?
N1 C26 H26B 110.0 . . ?
H26A C26 H26B 108.4 . . ?
C27 C26 N1 108.2(9) . . ?
C27 C26 H26A 110.0 . . ?
C27 C26 H26B 110.0 . . ?
C10 C12 H12 119.4 . . ?
C13 C12 C10 121.3(13) . . ?
C13 C12 H12 119.4 . . ?
N2 C23 H23 119.6 . . ?
C22 C23 N2 120.7(14) . . ?
C22 C23 H23 119.6 . . ?
C11 C6 C5 120.0(12) . . ?
C11 C6 C7 119.0(12) . . ?
C7 C6 C5 120.9(12) . . ?
C14 C13 C20 117.3(12) . . ?
C12 C13 C14 119.9(12) . . ?
C12 C13 C20 122.8(12) . . ?
N2 C25 H25 119.2 . . ?
N2 C25 C24 121.5(12) . . ?
C24 C25 H25 119.2 . . ?
C21 C22 H22 118.4 . . ?
C23 C22 C21 123.3(13) . . ?
C23 C22 H22 118.4 . . ?
C21 C24 H24 118.9 . . ?
C25 C24 C21 122.2(14) . . ?
C25 C24 H24 118.9 . . ?
C30 C31 H31 121.0 . . ?
C32 C31 C30 118.0(14) . . ?
C32 C31 H31 121.0 . . ?
N1 C1 H1 119.0 . . ?
N1 C1 C3 121.9(12) . . ?
C3 C1 H1 119.0 . . ?
C15 C16 C10 119.0(12) . . ?
C15 C16 C8 124.0(12) . . ?
C8 C16 C10 117.0(12) . . ?
C28 C27 C26 120.7(13) . . ?
C32 C27 C26 122.5(13) . . ?
C32 C27 C28 116.6(14) . . ?
C4 C5 C6 123.0(11) . . ?
C4 C5 C3 115.6(12) . . ?
C3 C5 C6 121.4(12) . . ?
N1 C2 H2 118.5 . . ?
C4 C2 N1 123.0(13) . . ?
C4 C2 H2 118.5 . . ?
C29 C28 C27 119.4(13) . . ?
C29 C28 H28 120.3 . . ?
C27 C28 H28 120.3 . . ?
C1 C3 C5 120.9(13) . . ?
C1 C3 H3 119.5 . . ?
C5 C3 H3 119.5 . . ?
C6 C7 H7 119.8 . . ?
C8 C7 C6 120.5(12) . . ?
C8 C7 H7 119.8 . . ?
C16 C8 H8 118.8 . . ?
C7 C8 C16 122.4(13) . . ?
C7 C8 H8 118.8 . . ?
C31 C32 C27 125.4(12) . . ?
C31 C32 H32 117.3 . . ?
C27 C32 H32 117.3 . . ?
F10 P2 F8 179.3(5) . . ?
F10 P2 F11 90.0(4) . . ?
F10 P2 F12 89.8(4) . . ?
F10 P2 F7 89.6(5) . . ?
F10 P2 F9 90.9(5) . . ?
F8 P2 F11 90.6(5) . . ?
F8 P2 F12 89.5(4) . . ?
F8 P2 F7 90.5(5) . . ?
F8 P2 F9 89.0(5) . . ?
F11 P2 F12 179.8(6) . . ?
F11 P2 F7 89.9(5) . . ?
F12 P2 F7 90.1(5) . . ?
F9 P2 F11 90.1(5) . . ?
F9 P2 F12 90.0(5) . . ?
F9 P2 F7 179.5(6) . . ?
F5 P1 F6 176.9(6) . . ?
F5 P1 F3 90.1(5) . . ?
F5 P1 F2 89.0(6) . . ?
F3 P1 F6 87.8(5) . . ?
F1 P1 F5 91.9(5) . . ?
F1 P1 F6 90.1(5) . . ?
F1 P1 F3 177.1(7) . . ?
F1 P1 F2 89.3(7) . . ?
F2 P1 F6 88.7(5) . . ?
F2 P1 F3 88.7(6) . . ?
F4 P1 F5 93.4(6) . . ?
F4 P1 F6 88.9(6) . . ?
F4 P1 F3 89.2(7) . . ?
F4 P1 F1 92.8(8) . . ?
F4 P1 F2 176.9(6) . . ?
C35 C34 C39 118.9(12) . . ?
C35 C34 C40 121.1(12) . 2_766 ?
C39 C34 C40 120.0(12) . 2_766 ?
C34 C35 H35 119.0 . . ?
C34 C35 C36 121.9(13) . . ?
C36 C35 H35 119.0 . . ?
C34 C39 C40 120.3(13) . . ?
C34 C39 C38 118.9(13) . . ?
C40 C39 C38 120.8(13) . . ?
C34 C40 H40 120.1 2_766 . ?
C39 C40 C34 119.7(13) . 2_766 ?
C39 C40 H40 120.1 . . ?
C35 C36 H36 121.1 . . ?
C37 C36 C35 117.9(14) . . ?
C37 C36 H36 121.1 . . ?
C39 C38 H38 120.4 . . ?
C37 C38 C39 119.2(14) . . ?
C37 C38 H38 120.4 . . ?
C36 C37 H37 118.4 . . ?
C38 C37 C36 123.1(14) . . ?
C38 C37 H37 118.4 . . ?
H41A C41 H41B 109.5 . . ?
H41A C41 H41C 109.5 . . ?
H41B C41 H41C 109.5 . . ?
C42 C41 H41A 109.5 . . ?
C42 C41 H41B 109.5 . . ?
C42 C41 H41C 109.5 . . ?
N3 C42 C41 179.4(15) . . ?

loop_
_geom_bond_atom_site_label_1
_geom_bond_atom_site_label_2
_geom_bond_distance
_geom_bond_site_symmetry_2
_geom_bond_publ_flag
N2 C33 1.489(16) 2_766 ?
N2 C23 1.364(18) . ?
N2 C25 1.331(18) . ?
N1 C26 1.522(18) . ?
N1 C1 1.331(18) . ?
N1 C2 1.358(17) . ?
C33 H33A 0.9900 . ?
C33 H33B 0.9900 . ?
C33 C30 1.452(19) . ?
C10 C11 1.394(19) . ?
C10 C12 1.425(19) . ?
C10 C16 1.469(19) . ?
C21 C18 1.464(19) . ?
C21 C22 1.40(2) . ?
C21 C24 1.383(19) . ?
C14 C15 1.395(19) . ?
C14 C17 1.420(19) . ?
C14 C13 1.436(19) . ?
C30 C29 1.39(2) . ?
C30 C31 1.447(18) . ?
C20 H20 0.9500 . ?
C20 C19 1.340(19) . ?
C20 C13 1.451(19) . ?
C18 C19 1.428(19) . ?
C18 C17 1.396(19) . ?
C4 H4 0.9500 . ?
C4 C5 1.415(19) . ?
C4 C2 1.331(19) . ?
C11 H11 0.9500 . ?
C11 C6 1.390(19) . ?
C19 H19 0.9500 . ?
C15 H15 0.9500 . ?
C15 C16 1.386(19) . ?
C29 H29 0.9500 . ?
C29 C28 1.378(19) . ?
C17 H17 0.9500 . ?
C26 H26A 0.9900 . ?
C26 H26B 0.9900 . ?
C26 C27 1.50(2) . ?
C12 H12 0.9500 . ?
C12 C13 1.369(19) . ?
C23 H23 0.9500 . ?
C23 C22 1.332(19) . ?
C6 C5 1.487(18) . ?
C6 C7 1.418(19) . ?
C25 H25 0.9500 . ?
C25 C24 1.364(19) . ?
C22 H22 0.9500 . ?
C24 H24 0.9500 . ?
C31 H31 0.9500 . ?
C31 C32 1.36(2) . ?
C1 H1 0.9500 . ?
C1 C3 1.343(19) . ?
C16 C8 1.424(19) . ?
C27 C28 1.41(2) . ?
C27 C32 1.38(2) . ?
C5 C3 1.416(18) . ?
C2 H2 0.9500 . ?
C28 H28 0.9500 . ?
C3 H3 0.9500 . ?
C7 H7 0.9500 . ?
C7 C8 1.366(19) . ?
C8 H8 0.9500 . ?
C32 H32 0.9500 . ?
P2 F10 1.570(9) . ?
P2 F8 1.578(9) . ?
P2 F11 1.602(8) . ?
P2 F12 1.609(8) . ?
P2 F7 1.616(9) . ?
P2 F9 1.602(9) . ?
P1 F5 1.576(8) . ?
P1 F6 1.600(8) . ?
P1 F3 1.594(10) . ?
P1 F1 1.576(11) . ?
P1 F2 1.582(10) . ?
P1 F4 1.544(11) . ?
C34 C35 1.388(19) . ?
C34 C39 1.420(19) . ?
C34 C40 1.445(19) 2_766 ?
C35 H35 0.9500 . ?
C35 C36 1.40(2) . ?
C39 C40 1.432(19) . ?
C39 C38 1.43(2) . ?
C40 H40 0.9500 . ?
C36 H36 0.9500 . ?
C36 C37 1.38(2) . ?
C38 H38 0.9500 . ?
C38 C37 1.36(2) . ?
C37 H37 0.9500 . ?
N3 C42 1.152(17) . ?
C41 H41A 0.9800 . ?
C41 H41B 0.9800 . ?
C41 H41C 0.9800 . ?
C41 C42 1.39(2) . ?

loop_
_publcif_info_datablock.id
_publcif_info_datablock.publ_exptl
_publcif_info_datablock.publ_geom
_publcif_info_datablock.structure
{be8101a9-f9f7-46a8-a26f-4ea103b9abbf} y y y

loop_
_publcif_info_exptl_table_extra_item
sin_theta_over_lambda_max

loop_
_publcif_info_exptl_table_header_item
?

loop_
_publcif_info_tables.block_id
_publcif_info_tables.reference_item
{be8101a9-f9f7-46a8-a26f-4ea103b9abbf} '_publcif_info_datablock.publ_exptl'

loop_
_publcif_info_cif.paper_type
EE
